data_7209961
loop_
_publ_author_name
'Liu, Bin'
'Wang, Dan'
'Jin, Jin'
'Jia, Yan-Yan'
'Liu, Xue-Mei'
'Xue, Gang-Lin'

_publ_section_title
;
 Heterometallic Co(ii)--Ru2(ii,iii) carbonates: from discrete ionic
 crystals to three-dimensional network
;
_journal_issue 28
_journal_name_full CrystEngComm
_journal_page_first 5726
_journal_paper_doi 10.1039/c3ce40517f
_journal_volume 15
_journal_year 2013
_chemical_formula_moiety 'C12 H72 Co4 K O72 Ru6'
_chemical_formula_sum 'C12 H72 Co4 K O72 Ru6'
_chemical_formula_weight 2249.94
_chemical_name_systematic
;
?
;
_space_group_IT_number 229
_symmetry_cell_setting cubic
_symmetry_space_group_name_Hall '-I 4 2 3'
_symmetry_space_group_name_H-M 'I m -3 m'
_atom_sites_solution_hydrogens geom
_atom_sites_solution_primary direct
_atom_sites_solution_secondary difmap
_audit_creation_method SHELXL-97
_cell_angle_alpha 90.00
_cell_angle_beta 90.00
_cell_angle_gamma 90.00
_cell_formula_units_Z 2
_cell_length_a 15.2305(18)
_cell_length_b 15.2305(18)
_cell_length_c 15.2305(18)
_cell_measurement_temperature 296(2)
_cell_volume 3533.0(7)
_computing_cell_refinement 'Bruker SMART'
_computing_data_collection 'Bruker SMART'
_computing_data_reduction 'Bruker SAINT'
_computing_molecular_graphics 'Bruker SHELXTL'
_computing_publication_material 'Bruker SHELXTL'
_computing_structure_refinement 'SHELXL-97 (Sheldrick, 1997)'
_computing_structure_solution 'SHELXS-97 (Sheldrick, 1990)'
_diffrn_ambient_temperature 296(2)
_diffrn_measured_fraction_theta_full 0.994
_diffrn_measured_fraction_theta_max 0.994
_diffrn_measurement_device_type 'CCD area detector'
_diffrn_measurement_method 'phi and omega scans'
_diffrn_radiation_monochromator graphite
_diffrn_radiation_source 'fine-focus sealed tube'
_diffrn_radiation_type MoK\a
_diffrn_radiation_wavelength 0.71073
_diffrn_reflns_av_R_equivalents 0.0533
_diffrn_reflns_av_sigmaI/netI 0.0113
_diffrn_reflns_limit_h_max 18
_diffrn_reflns_limit_h_min -18
_diffrn_reflns_limit_k_max 18
_diffrn_reflns_limit_k_min -18
_diffrn_reflns_limit_l_max 18
_diffrn_reflns_limit_l_min -18
_diffrn_reflns_number 14655
_diffrn_reflns_theta_full 25.00
_diffrn_reflns_theta_max 25.00
_diffrn_reflns_theta_min 3.28
_exptl_absorpt_coefficient_mu 2.347
_exptl_absorpt_correction_T_max 0.5915
_exptl_absorpt_correction_T_min 0.5915
_exptl_absorpt_correction_type multi-scan
_exptl_absorpt_process_details sadab
_exptl_crystal_colour brown
_exptl_crystal_density_diffrn 2.115
_exptl_crystal_density_method 'not measured'
_exptl_crystal_description block
_exptl_crystal_F_000 2222
_exptl_crystal_size_max 0.25
_exptl_crystal_size_mid 0.25
_exptl_crystal_size_min 0.25
_refine_diff_density_max 1.091
_refine_diff_density_min -1.187
_refine_diff_density_rms 0.201
_refine_ls_extinction_method none
_refine_ls_goodness_of_fit_ref 1.065
_refine_ls_hydrogen_treatment mixed
_refine_ls_matrix_type full
_refine_ls_number_parameters 46
_refine_ls_number_reflns 345
_refine_ls_number_restraints 2
_refine_ls_restrained_S_all 1.062
_refine_ls_R_factor_all 0.0499
_refine_ls_R_factor_gt 0.0499
_refine_ls_shift/su_max 1.226
_refine_ls_shift/su_mean 0.038
_refine_ls_structure_factor_coef Fsqd
_refine_ls_weighting_details 'calc w=1/[\s^2^(Fo^2^)+(0.0935P)^2^+151.3950P] where P=(Fo^2^+2Fc^2^)/3'
_refine_ls_weighting_scheme calc
_refine_ls_wR_factor_gt 0.1625
_refine_ls_wR_factor_ref 0.1625
_reflns_number_gt 345
_reflns_number_total 345
_reflns_threshold_expression >2sigma(I)
_cod_data_source_file c3ce40517f.txt
_cod_data_source_block im-3m
_cod_original_sg_symbol_Hall -I423
_cod_original_sg_symbol_H-M Im-3m
_cod_database_code 7209961

loop_
_symmetry_equiv_pos_as_xyz
'x, y, z'
'-y, x, z'
'-x, -y, z'
'y, -x, z'
'x, -y, -z'
'y, x, -z'
'-x, y, -z'
'-y, -x, -z'
'z, x, y'
'-x, z, y'
'-z, -x, y'
'x, -z, y'
'z, -x, -y'
'x, z, -y'
'-z, x, -y'
'-x, -z, -y'
'y, z, x'
'-z, -y, -x'
'-z, y, x'
'z, y, -x'
'z, -y, x'
'y, -z, -x'
'-y, -z, x'
'-y, z, -x'
'x+1/2, y+1/2, z+1/2'
'-y+1/2, x+1/2, z+1/2'
'-x+1/2, -y+1/2, z+1/2'
'y+1/2, -x+1/2, z+1/2'
'x+1/2, -y+1/2, -z+1/2'
'y+1/2, x+1/2, -z+1/2'
'-x+1/2, y+1/2, -z+1/2'
'-y+1/2, -x+1/2, -z+1/2'
'z+1/2, x+1/2, y+1/2'
'-x+1/2, z+1/2, y+1/2'
'-z+1/2, -x+1/2, y+1/2'
'x+1/2, -z+1/2, y+1/2'
'z+1/2, -x+1/2, -y+1/2'
'x+1/2, z+1/2, -y+1/2'
'-z+1/2, x+1/2, -y+1/2'
'-x+1/2, -z+1/2, -y+1/2'
'y+1/2, z+1/2, x+1/2'
'-z+1/2, -y+1/2, -x+1/2'
'-z+1/2, y+1/2, x+1/2'
'z+1/2, y+1/2, -x+1/2'
'z+1/2, -y+1/2, x+1/2'
'y+1/2, -z+1/2, -x+1/2'
'-y+1/2, -z+1/2, x+1/2'
'-y+1/2, z+1/2, -x+1/2'
'-x, -y, -z'
'y, -x, -z'
'x, y, -z'
'-y, x, -z'
'-x, y, z'
'-y, -x, z'
'x, -y, z'
'y, x, z'
'-z, -x, -y'
'x, -z, -y'
'z, x, -y'
'-x, z, -y'
'-z, x, y'
'-x, -z, y'
'z, -x, y'
'x, z, y'
'-y, -z, -x'
'z, y, x'
'z, -y, -x'
'-z, -y, x'
'-z, y, -x'
'-y, z, x'
'y, z, -x'
'y, -z, x'
'-x+1/2, -y+1/2, -z+1/2'
'y+1/2, -x+1/2, -z+1/2'
'x+1/2, y+1/2, -z+1/2'
'-y+1/2, x+1/2, -z+1/2'
'-x+1/2, y+1/2, z+1/2'
'-y+1/2, -x+1/2, z+1/2'
'x+1/2, -y+1/2, z+1/2'
'y+1/2, x+1/2, z+1/2'
'-z+1/2, -x+1/2, -y+1/2'
'x+1/2, -z+1/2, -y+1/2'
'z+1/2, x+1/2, -y+1/2'
'-x+1/2, z+1/2, -y+1/2'
'-z+1/2, x+1/2, y+1/2'
'-x+1/2, -z+1/2, y+1/2'
'z+1/2, -x+1/2, y+1/2'
'x+1/2, z+1/2, y+1/2'
'-y+1/2, -z+1/2, -x+1/2'
'z+1/2, y+1/2, x+1/2'
'z+1/2, -y+1/2, -x+1/2'
'-z+1/2, -y+1/2, x+1/2'
'-z+1/2, y+1/2, -x+1/2'
'-y+1/2, z+1/2, x+1/2'
'y+1/2, z+1/2, -x+1/2'
'y+1/2, -z+1/2, x+1/2'

loop_
_atom_site_label
_atom_site_type_symbol
_atom_site_fract_x
_atom_site_fract_y
_atom_site_fract_z
_atom_site_U_iso_or_equiv
_atom_site_adp_type
_atom_site_occupancy
_atom_site_symmetry_multiplicity
_atom_site_calc_flag
_atom_site_refinement_flags
Co1 Co 0.7500 0.2500 0.7500 0.0163(9) Uani 1 12 d S
Ru1 Ru 1.0000 0.42600(10) 1.0000 0.0149(6) Uani 1 8 d S
O1 O 0.9063(3) 0.4261(4) 0.9063(3) 0.0209(16) Uani 1 2 d S
O2 O 0.8172(5) 0.5000 0.8172(5) 0.034(3) Uani 1 4 d S
O3 O 1.0000 0.2776(10) 1.0000 0.038(5) Uani 1 8 d S
H3A H 1.0372 0.2590 1.0372 0.05(17) Uiso 0.25 2 d SPR
H3B H 0.9492 0.2590 1.0136 1(7) Uiso 0.13 1 d PR
C1 C 0.8755(6) 0.5000 0.8755(6) 0.019(3) Uani 1 4 d S
O4 O 0.6247(7) 0.2166(7) 0.7025(7) 0.026(2) Uani 0.50 1 d PD
K1 K 0.0000 1.0000 0.0000 0.117(11) Uani 1 48 d S
O5 O 0.0000 0.8498(10) 0.1502(10) 0.038(6) Uani 0.50 4 d SPD
H2 H 0.0000 0.874(12) 0.199(6) 0.00(5) Uiso 0.50 2 d SPD
H1 H 0.612(8) 0.165(3) 0.687(8) 0.07(4) Uiso 1 1 d D

loop_
_atom_site_aniso_label
_atom_site_aniso_U_11
_atom_site_aniso_U_22
_atom_site_aniso_U_33
_atom_site_aniso_U_23
_atom_site_aniso_U_13
_atom_site_aniso_U_12
Co1 0.0163(9) 0.0163(9) 0.0163(9) -0.0027(8) 0.0027(8) -0.0027(8)
Ru1 0.0167(7) 0.0112(9) 0.0167(7) 0.000 0.000 0.000
O1 0.024(2) 0.015(4) 0.024(2) -0.001(2) -0.006(3) -0.001(2)
O2 0.040(4) 0.024(6) 0.040(4) 0.000 -0.024(6) 0.000
O3 0.052(8) 0.008(7) 0.052(8) 0.000 0.000 0.000
C1 0.023(4) 0.012(7) 0.023(4) 0.000 -0.009(6) 0.000
O4 0.022(6) 0.021(5) 0.034(6) -0.007(5) -0.006(5) -0.007(4)
K1 0.117(11) 0.117(11) 0.117(11) 0.000 0.000 0.000
O5 0.043(15) 0.035(10) 0.035(10) 0.032(14) 0.000 0.000

loop_
_atom_type_symbol
_atom_type_description
_atom_type_scat_dispersion_real
_atom_type_scat_dispersion_imag
_atom_type_scat_source
C C 0.0033 0.0016 'International Tables Vol C Tables 4.2.6.8 and 6.1.1.4'
K K 0.2009 0.2494 'International Tables Vol C Tables 4.2.6.8 and 6.1.1.4'
Co Co 0.3494 0.9721 'International Tables Vol C Tables 4.2.6.8 and 6.1.1.4'
O O 0.0106 0.0060 'International Tables Vol C Tables 4.2.6.8 and 6.1.1.4'
Ru Ru -1.2594 0.8363 'International Tables Vol C Tables 4.2.6.8 and 6.1.1.4'
H H 0.0000 0.0000 'International Tables Vol C Tables 4.2.6.8 and 6.1.1.4'

loop_
_geom_angle_atom_site_label_1
_geom_angle_atom_site_label_2
_geom_angle_atom_site_label_3
_geom_angle
_geom_angle_site_symmetry_1
_geom_angle_site_symmetry_3
O4 Co1 O4 180.000(1) 42_656 66
O4 Co1 O4 133.0(6) 42_656 .
O4 Co1 O4 47.0(6) 66 .
O4 Co1 O4 71.3(6) 42_656 13_566
O4 Co1 O4 108.7(6) 66 13_566
O4 Co1 O4 89.4(4) . 13_566
O4 Co1 O4 108.7(6) 42_656 85_645
O4 Co1 O4 71.3(6) 66 85_645
O4 Co1 O4 90.6(4) . 85_645
O4 Co1 O4 180.000(2) 13_566 85_645
O4 Co1 O4 47.0(6) 42_656 73_656
O4 Co1 O4 133.0(6) 66 73_656
O4 Co1 O4 180.0(2) . 73_656
O4 Co1 O4 90.6(4) 13_566 73_656
O4 Co1 O4 89.4(4) 85_645 73_656
O4 Co1 O4 90.6(4) 42_656 54_665
O4 Co1 O4 89.4(4) 66 54_665
O4 Co1 O4 108.7(6) . 54_665
O4 Co1 O4 48.9(5) 13_566 54_665
O4 Co1 O4 131.1(5) 85_645 54_665
O4 Co1 O4 71.3(6) 73_656 54_665
O4 Co1 O4 89.4(4) 42_656 30_546
O4 Co1 O4 90.6(4) 66 30_546
O4 Co1 O4 71.3(6) . 30_546
O4 Co1 O4 131.1(5) 13_566 30_546
O4 Co1 O4 48.9(5) 85_645 30_546
O4 Co1 O4 108.7(6) 73_656 30_546
O4 Co1 O4 180.000(1) 54_665 30_546
O4 Co1 O4 131.1(5) 42_656 23_665
O4 Co1 O4 48.9(5) 66 23_665
O4 Co1 O4 89.4(4) . 23_665
O4 Co1 O4 89.4(4) 13_566 23_665
O4 Co1 O4 90.6(4) 85_645 23_665
O4 Co1 O4 90.6(4) 73_656 23_665
O4 Co1 O4 47.0(6) 54_665 23_665
O4 Co1 O4 133.0(6) 30_546 23_665
O4 Co1 O4 48.9(5) 42_656 95_546
O4 Co1 O4 131.1(5) 66 95_546
O4 Co1 O4 90.6(4) . 95_546
O4 Co1 O4 90.6(4) 13_566 95_546
O4 Co1 O4 89.4(4) 85_645 95_546
O4 Co1 O4 89.4(4) 73_656 95_546
O4 Co1 O4 133.0(6) 54_665 95_546
O4 Co1 O4 47.0(6) 30_546 95_546
O4 Co1 O4 180.000(2) 23_665 95_546
O4 Co1 O4 90.6(4) 42_656 58_566
O4 Co1 O4 89.4(4) 66 58_566
O4 Co1 O4 48.9(5) . 58_566
O4 Co1 O4 47.0(6) 13_566 58_566
O4 Co1 O4 133.0(6) 85_645 58_566
O4 Co1 O4 131.1(5) 73_656 58_566
O4 Co1 O4 89.4(4) 54_665 58_566
O4 Co1 O4 90.6(4) 30_546 58_566
O4 Co1 O4 108.7(6) 23_665 58_566
O4 Co1 O4 71.3(6) 95_546 58_566
O4 Co1 O4 89.4(4) 42_656 34_645
O4 Co1 O4 90.6(4) 66 34_645
O4 Co1 O4 131.1(5) . 34_645
O4 Co1 O4 133.0(6) 13_566 34_645
O4 Co1 O4 47.0(6) 85_645 34_645
O4 Co1 O4 48.9(5) 73_656 34_645
O4 Co1 O4 90.6(4) 54_665 34_645
O4 Co1 O4 89.4(4) 30_546 34_645
O4 Co1 O4 71.3(6) 23_665 34_645
O4 Co1 O4 108.7(6) 95_546 34_645
O4 Co1 O4 180.0(6) 58_566 34_645
O1 Ru1 O1 180.0(4) . 7_757
O1 Ru1 O1 89.999(1) . 53_755
O1 Ru1 O1 90.001(2) 7_757 53_755
O1 Ru1 O1 90.001(2) . 51_557
O1 Ru1 O1 89.999(1) 7_757 51_557
O1 Ru1 O1 180.0(4) 53_755 51_557
O1 Ru1 Ru1 90.0(2) . 49_767
O1 Ru1 Ru1 90.0(2) 7_757 49_767
O1 Ru1 Ru1 90.0(2) 53_755 49_767
O1 Ru1 Ru1 90.0(2) 51_557 49_767
O1 Ru1 O3 90.0(2) . .
O1 Ru1 O3 90.0(2) 7_757 .
O1 Ru1 O3 90.0(2) 53_755 .
O1 Ru1 O3 90.0(2) 51_557 .
Ru1 Ru1 O3 180.000(4) 49_767 .
C1 O1 Ru1 120.5(7) . .
Ru1 O3 H3A 109.5 . .
Ru1 O3 H3B 109.5 . .
H3A O3 H3B 109.5 . .
O2 C1 O1 120.5(6) . 55_565
O2 C1 O1 120.5(6) . .
O1 C1 O1 119.1(12) 55_565 .
O4 O4 O4 120.000(6) 66 58_566
O4 O4 Co1 66.5(3) 66 .
O4 O4 Co1 65.5(3) 58_566 .
O4 O4 H1 88(8) 66 .
O4 O4 H1 149(8) 58_566 .
Co1 O4 H1 122(9) . .
O5 K1 O5 60.0 3_575 67_575
O5 K1 O5 180.0(7) 3_575 51
O5 K1 O5 120.0 67_575 51
O5 K1 O5 120.0 3_575 19
O5 K1 O5 180.000(1) 67_575 19
O5 K1 O5 60.0 51 19
O5 K1 O5 120.0 3_575 50_465
O5 K1 O5 120.0 67_575 50_465
O5 K1 O5 60.0 51 50_465
O5 K1 O5 60.0 19 50_465
O5 K1 O5 60.0 3_575 2_665
O5 K1 O5 60.0 67_575 2_665
O5 K1 O5 120.0 51 2_665
O5 K1 O5 120.0 19 2_665
O5 K1 O5 180.000(1) 50_465 2_665
O5 K1 O5 90.0 3_575 49_575
O5 K1 O5 60.0 67_575 49_575
O5 K1 O5 90.0 51 49_575
O5 K1 O5 120.0 19 49_575
O5 K1 O5 60.0 50_465 49_575
O5 K1 O5 120.0 2_665 49_575
O5 K1 O5 90.0 3_575 .
O5 K1 O5 120.0 67_575 .
O5 K1 O5 90.0 51 .
O5 K1 O5 60.0 19 .
O5 K1 O5 120.0 50_465 .
O5 K1 O5 60.0 2_665 .
O5 K1 O5 180.0(7) 49_575 .
O5 K1 O5 60.0 3_575 4_465
O5 K1 O5 120.0 67_575 4_465
O5 K1 O5 120.0 51 4_465
O5 K1 O5 60.0 19 4_465
O5 K1 O5 90.000(1) 50_465 4_465
O5 K1 O5 90.0 2_665 4_465
O5 K1 O5 120.0 49_575 4_465
O5 K1 O5 60.0 . 4_465
O5 K1 O5 120.0 3_575 52_665
O5 K1 O5 60.0 67_575 52_665
O5 K1 O5 60.0 51 52_665
O5 K1 O5 120.0 19 52_665
O5 K1 O5 90.0 50_465 52_665
O5 K1 O5 90.000(1) 2_665 52_665
O5 K1 O5 60.0 49_575 52_665
O5 K1 O5 120.0 . 52_665
O5 K1 O5 180.000(1) 4_465 52_665
O5 K1 O5 60.0 3_575 17_465
O5 K1 O5 90.0 67_575 17_465
O5 K1 O5 120.0 51 17_465
O5 K1 O5 90.000(1) 19 17_465
O5 K1 O5 60.0 50_465 17_465
O5 K1 O5 120.0 2_665 17_465
O5 K1 O5 60.0 49_575 17_465
O5 K1 O5 120.0 . 17_465
O5 K1 O5 60.0 4_465 17_465
O5 K1 O5 120.0 52_665 17_465
O5 K1 O5 120.0 3_575 65_665
O5 K1 O5 90.000(1) 67_575 65_665
O5 K1 O5 60.0 51 65_665
O5 K1 O5 90.0 19 65_665
O5 K1 O5 120.0 50_465 65_665
O5 K1 O5 60.0 2_665 65_665
O5 K1 O5 120.0 49_575 65_665
O5 K1 O5 60.0 . 65_665
O5 K1 O5 120.0 4_465 65_665
O5 K1 O5 60.0 52_665 65_665
O5 K1 O5 180.000(1) 17_465 65_665
K1 O5 H2 108(10) . .

loop_
_geom_bond_atom_site_label_1
_geom_bond_atom_site_label_2
_geom_bond_distance
_geom_bond_site_symmetry_2
Co1 O4 2.103(10) 42_656
Co1 O4 2.103(10) 66
Co1 O4 2.103(11) .
Co1 O4 2.103(10) 13_566
Co1 O4 2.103(10) 85_645
Co1 O4 2.103(11) 73_656
Co1 O4 2.103(11) 54_665
Co1 O4 2.103(11) 30_546
Co1 O4 2.103(10) 23_665
Co1 O4 2.103(10) 95_546
Co1 O4 2.103(10) 58_566
Co1 O4 2.103(10) 34_645
Ru1 O1 2.018(7) .
Ru1 O1 2.018(7) 7_757
Ru1 O1 2.018(7) 53_755
Ru1 O1 2.018(7) 51_557
Ru1 Ru1 2.254(3) 49_767
Ru1 O3 2.261(16) .
O1 C1 1.307(10) .
O2 C1 1.257(18) .
O3 H3A 0.8501 .
O3 H3B 0.8499 .
C1 O1 1.307(10) 55_565
O4 O4 1.68(2) 66
O4 O4 1.74(2) 58_566
O4 H1 0.84(2) .
K1 O5 3.24(2) 3_575
K1 O5 3.24(2) 67_575
K1 O5 3.24(2) 51
K1 O5 3.24(2) 19
K1 O5 3.24(2) 50_465
K1 O5 3.24(2) 2_665
K1 O5 3.24(2) 49_575
K1 O5 3.24(2) .
K1 O5 3.24(2) 4_465
K1 O5 3.24(2) 52_665
K1 O5 3.24(2) 17_465
K1 O5 3.24(2) 65_665
O5 H2 0.84(2) .
